data_2237594
loop_
_publ_author_name
'Chung, Yongseog'
'Kim, Youngjo'

_publ_section_title
;
 Bis{2,2'-[methylazanediylbis(methylene)]bis(4,6-dimethylphenolato)-\k^3^<i>O</i>,<i>N</i>,<i>O</i>'}titanium(IV)
 toluene sesquisolvate
;
_journal_coeditor_code BR2221
_journal_issue 4
_journal_name_full 'Acta Crystallographica Section E'
_journal_page_first m222
_journal_paper_doi 10.1107/S1600536813007022
_journal_volume 69
_journal_year 2013
_chemical_formula_iupac '[Ti (C19 H23 N O2)2], 1.5C7 H8'
_chemical_formula_moiety 'C38 H46 N2 O4 Ti, 1.5(C7 H8)'
_chemical_formula_sum 'C48.5 H58 N2 O4 Ti'
_chemical_formula_weight 780.34
_chemical_name_systematic
'Bis{2,2'-[methylazanediylbis(methylene)]bis(4,6-dimethylphenolato)-\k^3^<i>O</i>,<i>N</i>,<i>O</i>'}titanium(IV) toluene sesquisolvate'
_space_group_IT_number 2
_symmetry_cell_setting triclinic
_symmetry_space_group_name_Hall '-P 1'
_symmetry_space_group_name_H-M 'P -1'
_atom_sites_solution_hydrogens geom
_atom_sites_solution_primary direct
_atom_sites_solution_secondary difmap
_audit_creation_method SHELXL-97
_cell_angle_alpha 102.02(3)
_cell_angle_beta 112.07(3)
_cell_angle_gamma 93.04(3)
_cell_formula_units_Z 2
_cell_length_a 12.053(2)
_cell_length_b 13.374(3)
_cell_length_c 14.511(3)
_cell_measurement_reflns_used 7019
_cell_measurement_temperature 173(2)
_cell_measurement_theta_max 24.71
_cell_measurement_theta_min 1.56
_cell_volume 2097.8(9)
_computing_cell_refinement 'SAINT (Bruker, 2004)'
_computing_data_collection 'SMART (Bruker, 2004)'
_computing_data_reduction 'SAINT (Bruker, 2004)'
_computing_molecular_graphics 'ORTEP-3 for Windows (Farrugia, 2012)'
_computing_publication_material 'SHELXTL (Sheldrick, 2008)'
_computing_structure_refinement 'SHELXL97 (Sheldrick, 2008)'
_computing_structure_solution 'SHELXS97 (Sheldrick, 2008)'
_diffrn_ambient_temperature 173(2)
_diffrn_measured_fraction_theta_full 0.980
_diffrn_measured_fraction_theta_max 0.980
_diffrn_measurement_device_type 'Bruker SMART CCD area-detector'
_diffrn_measurement_method 'phi and omega scans'
_diffrn_radiation_monochromator graphite
_diffrn_radiation_source 'fine-focus sealed tube'
_diffrn_radiation_type MoK\a
_diffrn_radiation_wavelength 0.71073
_diffrn_reflns_av_R_equivalents 0.0291
_diffrn_reflns_av_sigmaI/netI 0.0576
_diffrn_reflns_limit_h_max 14
_diffrn_reflns_limit_h_min -14
_diffrn_reflns_limit_k_max 15
_diffrn_reflns_limit_k_min -15
_diffrn_reflns_limit_l_max 17
_diffrn_reflns_limit_l_min -16
_diffrn_reflns_number 12545
_diffrn_reflns_theta_full 24.71
_diffrn_reflns_theta_max 24.71
_diffrn_reflns_theta_min 1.56
_exptl_absorpt_coefficient_mu 0.250
_exptl_absorpt_correction_T_max 0.96
_exptl_absorpt_correction_T_min 0.83
_exptl_absorpt_correction_type multi-scan
_exptl_absorpt_process_details '(SADABS; Bruker, 2004)'
_exptl_crystal_colour orange
_exptl_crystal_density_diffrn 1.235
_exptl_crystal_density_method 'not measured'
_exptl_crystal_description plate
_exptl_crystal_F_000 833
_exptl_crystal_size_max 0.5
_exptl_crystal_size_mid 0.25
_exptl_crystal_size_min 0.14
_refine_diff_density_max 0.758
_refine_diff_density_min -0.370
_refine_ls_extinction_method none
_refine_ls_goodness_of_fit_ref 1.016
_refine_ls_hydrogen_treatment constr
_refine_ls_matrix_type full
_refine_ls_number_parameters 582
_refine_ls_number_reflns 7019
_refine_ls_number_restraints 6
_refine_ls_restrained_S_all 1.016
_refine_ls_R_factor_all 0.0959
_refine_ls_R_factor_gt 0.0717
_refine_ls_shift/su_max 0.001
_refine_ls_shift/su_mean 0.000
_refine_ls_structure_factor_coef Fsqd
_refine_ls_weighting_details 'calc w=1/[\s^2^(Fo^2^)+(0.0838P)^2^+8.6517P] where P=(Fo^2^+2Fc^2^)/3'
_refine_ls_weighting_scheme calc
_refine_ls_wR_factor_gt 0.2114
_refine_ls_wR_factor_ref 0.2230
_reflns_number_gt 5111
_reflns_number_total 7019
_reflns_threshold_expression I>2\s(I)
_cod_data_source_file br2221.cif
_cod_data_source_block I
_cod_original_cell_volume 2097.8(7)
_cod_original_formula_sum 'C48.5 H58 N2 O4 Ti1'
_cod_database_code 2237594
_cod_database_fobs_code 2237594

loop_
_symmetry_equiv_pos_as_xyz
'x, y, z'
'-x, -y, -z'

loop_
_atom_site_type_symbol
_atom_site_label
_atom_site_fract_x
_atom_site_fract_y
_atom_site_fract_z
_atom_site_U_iso_or_equiv
_atom_site_adp_type
_atom_site_calc_flag
_atom_site_refinement_flags
_atom_site_occupancy
_atom_site_symmetry_multiplicity
_atom_site_disorder_assembly
_atom_site_disorder_group
Ti Ti1 0.94677(8) 0.78673(6) 0.72763(7) 0.0252(2) Uani d . 1 1 A 4
N N1 1.0610(3) 0.9160(3) 0.7095(3) 0.0258(9) Uani d . 1 1 A 4
N N2 0.8283(4) 0.6581(3) 0.7396(3) 0.0275(9) Uani d . 1 1 A 4
O O1 0.8214(3) 0.8631(3) 0.6767(3) 0.0317(8) Uani d . 1 1 A 4
O O2 1.0927(3) 0.7329(3) 0.7771(3) 0.0359(9) Uani d . 1 1 A 4
O O3 0.9085(3) 0.6993(3) 0.5968(3) 0.0375(9) Uani d . 1 1 A 4
O O4 0.9677(3) 0.8483(2) 0.8632(2) 0.0312(8) Uani d . 1 1 A 4
C C1 0.7967(4) 0.9475(4) 0.6414(3) 0.0271(10) Uani d . 1 1 A 4
C C2 0.6873(4) 0.9851(4) 0.6311(4) 0.0311(11) Uani d . 1 1 A 4
C C3 0.5956(5) 0.9261(5) 0.6540(5) 0.0438(14) Uani d . 1 1 A 4
H H3A 0.5254 0.9604 0.6418 0.066 Uiso calc R 1 1 A 4
H H3B 0.6298 0.9228 0.7244 0.066 Uiso calc R 1 1 A 4
H H3C 0.5731 0.8574 0.6103 0.066 Uiso calc R 1 1 A 4
C C4 0.6664(5) 1.0739(4) 0.5947(4) 0.0344(12) Uani d . 1 1 A 4
H H4 0.5937 1.0989 0.5866 0.041 Uiso calc R 1 1 A 4
C C5 0.7496(5) 1.1268(4) 0.5699(4) 0.0313(11) Uani d . 1 1 A 4
C C6 0.7247(5) 1.2233(4) 0.5318(5) 0.0443(14) Uani d . 1 1 A 4
H H6A 0.7896 1.2784 0.5744 0.066 Uiso calc R 1 1 A 4
H H6B 0.6502 1.2426 0.5345 0.066 Uiso calc R 1 1 A 4
H H6C 0.7185 1.2105 0.4623 0.066 Uiso calc R 1 1 A 4
C C7 0.8569(4) 1.0866(4) 0.5807(4) 0.0290(11) Uani d . 1 1 A 4
H H7 0.9141 1.1205 0.5648 0.035 Uiso calc R 1 1 A 4
C C8 0.8808(4) 0.9972(4) 0.6145(3) 0.0259(10) Uani d . 1 1 A 4
C C9 0.9900(4) 0.9480(4) 0.6142(4) 0.0297(11) Uani d . 1 1 A 4
H H9A 0.9637 0.8875 0.5568 0.036 Uiso calc R 1 1 A 4
H H9B 1.0432 0.9963 0.6025 0.036 Uiso calc R 1 1 A 4
C C10 1.1006(4) 1.0068(4) 0.7986(4) 0.0296(11) Uani d . 1 1 A 4
H H10A 1.1450 1.0608 0.7865 0.044 Uiso calc R 1 1 A 4
H H10B 1.1514 0.9875 0.8592 0.044 Uiso calc R 1 1 A 4
H H10C 1.0310 1.0310 0.8079 0.044 Uiso calc R 1 1 A 4
C C11 1.1688(4) 0.8766(4) 0.6956(4) 0.0297(11) Uani d . 1 1 A 4
H H11A 1.2114 0.9296 0.6795 0.036 Uiso calc R 1 1 A 4
H H11B 1.1411 0.8170 0.6373 0.036 Uiso calc R 1 1 A 4
C C12 1.2561(4) 0.8462(4) 0.7872(4) 0.0294(11) Uani d . 1 1 A 4
C C13 1.3776(5) 0.8833(4) 0.8314(4) 0.0378(13) Uani d . 1 1 A 4
H H13 1.4072 0.9326 0.8064 0.045 Uiso calc R 1 1 A 4
C C14 1.4576(5) 0.8495(4) 0.9121(4) 0.0394(13) Uani d . 1 1 A 4
C C15 1.5912(5) 0.8890(5) 0.9577(5) 0.0574(18) Uani d . 1 1 A 4
H H15A 1.6294 0.8687 1.0207 0.086 Uiso calc R 1 1 A 4
H H15B 1.6030 0.9630 0.9711 0.086 Uiso calc R 1 1 A 4
H H15C 1.6261 0.8605 0.9103 0.086 Uiso calc R 1 1 A 4
C C16 1.4098(5) 0.7746(4) 0.9461(4) 0.0400(13) Uani d . 1 1 A 4
H H16 1.4620 0.7512 1.0004 0.048 Uiso calc R 1 1 A 4
C C17 1.2885(5) 0.7331(4) 0.9035(4) 0.0369(13) Uani d . 1 1 A 4
C C18 1.2388(6) 0.6491(5) 0.9379(5) 0.0499(16) Uani d . 1 1 A 4
H H18A 1.3043 0.6242 0.9852 0.075 Uiso calc R 1 1 A 4
H H18B 1.1929 0.5933 0.8794 0.075 Uiso calc R 1 1 A 4
H H18C 1.1873 0.6760 0.9710 0.075 Uiso calc R 1 1 A 4
C C19 1.2112(5) 0.7705(4) 0.8222(4) 0.0310(11) Uani d . 1 1 A 4
C C20 0.8330(5) 0.6163(4) 0.5304(4) 0.0301(11) Uani d . 1 1 A 4
C C21 0.8512(5) 0.5705(4) 0.4415(4) 0.0354(12) Uani d . 1 1 A 4
C C22 0.9541(6) 0.6143(5) 0.4224(4) 0.0448(14) Uani d . 1 1 A 4
H H22A 0.9527 0.5749 0.3585 0.067 Uiso calc R 1 1 A 4
H H22B 1.0288 0.6115 0.4771 0.067 Uiso calc R 1 1 A 4
H H22C 0.9472 0.6848 0.4193 0.067 Uiso calc R 1 1 A 4
C C23 0.7690(5) 0.4852(4) 0.3731(4) 0.0357(12) Uani d . 1 1 A 4
H H23 0.7794 0.4550 0.3137 0.043 Uiso calc R 1 1 A 4
C C24 0.6713(5) 0.4426(4) 0.3895(4) 0.0348(12) Uani d . 1 1 A 4
C C25 0.5840(5) 0.3506(4) 0.3124(4) 0.0454(14) Uani d . 1 1 A 4
H H25A 0.5438 0.3162 0.3456 0.068 Uiso calc R 1 1 A 4
H H25B 0.6275 0.3037 0.2845 0.068 Uiso calc R 1 1 A 4
H H25C 0.5251 0.3735 0.2581 0.068 Uiso calc R 1 1 A 4
C C26 0.6599(5) 0.4878(4) 0.4799(4) 0.0337(12) Uani d . 1 1 A 4
H H26 0.5985 0.4592 0.4948 0.040 Uiso calc R 1 1 A 4
C C27 0.7373(5) 0.5742(4) 0.5487(4) 0.0299(11) Uani d . 1 1 A 4
C C28 0.7169(5) 0.6265(4) 0.6435(4) 0.0314(11) Uani d . 1 1 A 4
H H28A 0.6792 0.6874 0.6309 0.038 Uiso calc R 1 1 A 4
H H28B 0.6607 0.5798 0.6536 0.038 Uiso calc R 1 1 A 4
C C29 0.8925(5) 0.5682(4) 0.7575(4) 0.0352(12) Uani d . 1 1 A 4
H H29A 0.8380 0.5128 0.7570 0.053 Uiso calc R 1 1 A 4
H H29B 0.9598 0.5875 0.8229 0.053 Uiso calc R 1 1 A 4
H H29C 0.9212 0.5459 0.7043 0.053 Uiso calc R 1 1 A 4
C C30 0.7875(4) 0.6935(4) 0.8250(4) 0.0306(11) Uani d . 1 1 A 4
H H30A 0.7419 0.7503 0.8116 0.037 Uiso calc R 1 1 A 4
H H30B 0.7334 0.6375 0.8253 0.037 Uiso calc R 1 1 A 4
C C31 0.8885(4) 0.7281(4) 0.9288(4) 0.0293(11) Uani d . 1 1 A 4
C C32 0.8961(5) 0.6846(4) 1.0083(4) 0.0348(12) Uani d . 1 1 A 4
H H32 0.8392 0.6288 0.9972 0.042 Uiso calc R 1 1 A 4
C C33 0.9879(5) 0.7228(4) 1.1055(4) 0.0361(12) Uani d . 1 1 A 4
C C34 0.9934(6) 0.6776(5) 1.1945(4) 0.0502(15) Uani d . 1 1 A 4
H H34A 1.0762 0.6741 1.2355 0.075 Uiso calc R 1 1 A 4
H H34B 0.9480 0.6094 1.1685 0.075 Uiso calc R 1 1 A 4
H H34C 0.9596 0.7207 1.2357 0.075 Uiso calc R 1 1 A 4
C C35 1.0725(5) 0.8038(4) 1.1196(4) 0.0320(11) Uani d . 1 1 A 4
H H35 1.1335 0.8296 1.1846 0.038 Uiso calc R 1 1 A 4
C C36 1.0708(5) 0.8492(4) 1.0406(4) 0.0295(11) Uani d . 1 1 A 4
C C37 1.1644(5) 0.9370(4) 1.0572(4) 0.0414(13) Uani d . 1 1 A 4
H H37A 1.2115 0.9147 1.0182 0.062 Uiso calc R 1 1 A 4
H H37B 1.2164 0.9589 1.1287 0.062 Uiso calc R 1 1 A 4
H H37C 1.1251 0.9935 1.0352 0.062 Uiso calc R 1 1 A 4
C C38 0.9765(5) 0.8091(4) 0.9438(4) 0.0284(11) Uani d . 1 1 A 4
C C41 0.3393(13) 0.6314(13) 0.2349(12) 0.060(4) Uani d P 0.628(18) 1 B 1
H H41A 0.2724 0.6627 0.2425 0.090 Uiso calc PR 0.628(18) 1 B 1
H H41B 0.3573 0.5800 0.2737 0.090 Uiso calc PR 0.628(18) 1 B 1
H H41C 0.3186 0.5995 0.1638 0.090 Uiso calc PR 0.628(18) 1 B 1
C C42 0.4496(11) 0.7138(8) 0.2742(8) 0.038(3) Uani d P 0.628(18) 1 B 1
C C43 0.558(4) 0.712(3) 0.363(3) 0.056(10) Uani d P 0.628(18) 1 B 1
H H43 0.5629 0.6581 0.3953 0.068 Uiso calc PR 0.628(18) 1 B 1
C C44 0.6493(12) 0.7890(9) 0.3965(11) 0.060(4) Uani d P 0.628(18) 1 B 1
H H44 0.7160 0.7917 0.4566 0.072 Uiso calc PR 0.628(18) 1 B 1
C C45 0.6473(16) 0.8630(10) 0.3456(13) 0.077(5) Uani d P 0.628(18) 1 B 1
H H45 0.7131 0.9151 0.3716 0.093 Uiso calc PR 0.628(18) 1 B 1
C C46 0.5523(19) 0.8639(13) 0.2574(14) 0.084(7) Uani d P 0.628(18) 1 B 1
H H46 0.5551 0.9119 0.2200 0.101 Uiso calc PR 0.628(18) 1 B 1
C C47 0.450(2) 0.7896(14) 0.2252(16) 0.044(5) Uani d P 0.628(18) 1 B 1
H H47 0.3811 0.7924 0.1690 0.052 Uiso calc PR 0.628(18) 1 B 1
C C51 0.720(3) 0.829(2) 0.362(2) 0.075(7) Uani d P 0.372(18) 1 B 2
H H51A 0.7702 0.7923 0.4075 0.113 Uiso calc PR 0.372(18) 1 B 2
H H51B 0.7252 0.8991 0.3985 0.113 Uiso calc PR 0.372(18) 1 B 2
H H51C 0.7463 0.8294 0.3070 0.113 Uiso calc PR 0.372(18) 1 B 2
C C52 0.5938(17) 0.7787(14) 0.3187(14) 0.047(6) Uani d P 0.372(18) 1 B 2
C C53 0.510(3) 0.813(3) 0.238(3) 0.049(10) Uani d P 0.372(18) 1 B 2
H H53 0.5337 0.8691 0.2167 0.058 Uiso calc PR 0.372(18) 1 B 2
C C54 0.395(3) 0.764(3) 0.192(2) 0.052(9) Uani d P 0.372(18) 1 B 2
H H54 0.3406 0.7830 0.1354 0.062 Uiso calc PR 0.372(18) 1 B 2
C C55 0.356(3) 0.6849(19) 0.226(2) 0.056(6) Uani d P 0.372(18) 1 B 2
H H55 0.2762 0.6531 0.1945 0.067 Uiso calc PR 0.372(18) 1 B 2
C C56 0.437(2) 0.6543(19) 0.3067(18) 0.064(7) Uani d P 0.372(18) 1 B 2
H H56 0.4144 0.6004 0.3305 0.076 Uiso calc PR 0.372(18) 1 B 2
C C57 0.547(5) 0.704(4) 0.349(4) 0.035(12) Uani d PU 0.372(18) 1 B 2
H H57 0.5999 0.6863 0.4069 0.042 Uiso calc PR 0.372(18) 1 B 2
C C61 0.6733(13) 0.6495(13) 0.1397(12) 0.071(4) Uani d P 0.50 1 . .
H H61A 0.6362 0.6937 0.1773 0.106 Uiso calc PR 0.50 1 . .
H H61B 0.7118 0.6897 0.1095 0.106 Uiso calc PR 0.50 1 . .
H H61C 0.7325 0.6180 0.1855 0.106 Uiso calc PR 0.50 1 . .
C C62 0.5915(9) 0.5786(8) 0.0683(8) 0.092(3) Uani d . 1 1 . .
C C63 0.5316(11) 0.5130(9) 0.1048(8) 0.095(3) Uani d . 1 1 . .
H H63 0.5534 0.5217 0.1749 0.114 Uiso calc R 1 1 . .
C C64 0.4435(9) 0.4383(8) 0.0378(7) 0.083(3) Uani d . 1 1 . .
H H64 0.4039 0.3958 0.0626 0.099 Uiso calc R 1 1 . .

loop_
_atom_site_aniso_label
_atom_site_aniso_U_11
_atom_site_aniso_U_22
_atom_site_aniso_U_33
_atom_site_aniso_U_12
_atom_site_aniso_U_13
_atom_site_aniso_U_23
Ti1 0.0311(5) 0.0249(4) 0.0234(5) 0.0041(4) 0.0141(4) 0.0079(3)
N1 0.028(2) 0.030(2) 0.024(2) 0.0085(17) 0.0123(18) 0.0095(17)
N2 0.036(2) 0.030(2) 0.020(2) 0.0053(18) 0.0147(18) 0.0073(17)
O1 0.0305(19) 0.0367(19) 0.034(2) 0.0059(15) 0.0142(16) 0.0171(16)
O2 0.041(2) 0.0318(19) 0.045(2) 0.0120(16) 0.0227(19) 0.0181(17)
O3 0.049(2) 0.037(2) 0.029(2) -0.0059(17) 0.0225(18) 0.0030(16)
O4 0.046(2) 0.0262(17) 0.0214(18) 0.0005(15) 0.0134(16) 0.0060(14)
C1 0.028(3) 0.031(3) 0.017(2) 0.002(2) 0.005(2) 0.004(2)
C2 0.028(3) 0.044(3) 0.019(2) 0.004(2) 0.006(2) 0.009(2)
C3 0.026(3) 0.067(4) 0.043(3) 0.009(3) 0.010(3) 0.028(3)
C4 0.027(3) 0.049(3) 0.029(3) 0.015(2) 0.008(2) 0.016(2)
C5 0.033(3) 0.035(3) 0.023(3) 0.010(2) 0.005(2) 0.010(2)
C6 0.046(3) 0.049(3) 0.048(4) 0.022(3) 0.021(3) 0.026(3)
C7 0.032(3) 0.032(3) 0.023(3) 0.004(2) 0.011(2) 0.007(2)
C8 0.028(3) 0.031(3) 0.019(2) 0.004(2) 0.010(2) 0.007(2)
C9 0.034(3) 0.035(3) 0.028(3) 0.009(2) 0.017(2) 0.015(2)
C10 0.030(3) 0.029(3) 0.031(3) 0.002(2) 0.013(2) 0.009(2)
C11 0.030(3) 0.033(3) 0.034(3) 0.008(2) 0.018(2) 0.012(2)
C12 0.032(3) 0.033(3) 0.030(3) 0.013(2) 0.018(2) 0.009(2)
C13 0.041(3) 0.033(3) 0.042(3) 0.012(2) 0.019(3) 0.006(2)
C14 0.038(3) 0.038(3) 0.039(3) 0.016(2) 0.016(3) 0.002(3)
C15 0.042(4) 0.060(4) 0.053(4) 0.015(3) 0.007(3) -0.001(3)
C16 0.040(3) 0.051(3) 0.028(3) 0.026(3) 0.011(2) 0.008(2)
C17 0.049(3) 0.038(3) 0.037(3) 0.024(3) 0.027(3) 0.015(2)
C18 0.054(4) 0.059(4) 0.057(4) 0.029(3) 0.032(3) 0.033(3)
C19 0.036(3) 0.034(3) 0.028(3) 0.015(2) 0.017(2) 0.009(2)
C20 0.041(3) 0.026(2) 0.025(3) 0.009(2) 0.015(2) 0.008(2)
C21 0.051(3) 0.034(3) 0.027(3) 0.015(2) 0.018(3) 0.012(2)
C22 0.060(4) 0.051(3) 0.032(3) 0.013(3) 0.027(3) 0.009(3)
C23 0.049(3) 0.038(3) 0.019(3) 0.018(3) 0.012(2) 0.004(2)
C24 0.050(3) 0.027(3) 0.025(3) 0.012(2) 0.011(2) 0.006(2)
C25 0.052(4) 0.044(3) 0.032(3) 0.007(3) 0.012(3) 0.000(3)
C26 0.042(3) 0.028(3) 0.029(3) 0.005(2) 0.013(2) 0.005(2)
C27 0.043(3) 0.030(3) 0.018(2) 0.006(2) 0.013(2) 0.006(2)
C28 0.039(3) 0.033(3) 0.023(3) -0.002(2) 0.015(2) 0.005(2)
C29 0.047(3) 0.029(3) 0.037(3) 0.006(2) 0.023(3) 0.010(2)
C30 0.031(3) 0.038(3) 0.024(3) 0.002(2) 0.016(2) 0.003(2)
C31 0.031(3) 0.035(3) 0.027(3) 0.008(2) 0.016(2) 0.009(2)
C32 0.041(3) 0.038(3) 0.029(3) 0.001(2) 0.018(2) 0.008(2)
C33 0.040(3) 0.046(3) 0.026(3) 0.010(3) 0.015(2) 0.014(2)
C34 0.061(4) 0.057(4) 0.033(3) 0.004(3) 0.013(3) 0.023(3)
C35 0.032(3) 0.039(3) 0.023(3) 0.011(2) 0.009(2) 0.005(2)
C36 0.035(3) 0.031(3) 0.027(3) 0.009(2) 0.017(2) 0.005(2)
C37 0.047(3) 0.045(3) 0.027(3) -0.004(3) 0.014(3) 0.001(2)
C38 0.036(3) 0.031(3) 0.023(3) 0.011(2) 0.016(2) 0.007(2)
C41 0.051(8) 0.061(9) 0.061(9) -0.013(8) 0.024(7) 0.005(8)
C42 0.046(8) 0.035(6) 0.041(6) 0.001(5) 0.025(6) 0.009(5)
C43 0.085(18) 0.055(16) 0.021(10) 0.021(12) 0.006(10) 0.016(9)
C44 0.056(8) 0.059(8) 0.043(8) 0.003(6) 0.004(6) -0.003(6)
C45 0.077(11) 0.036(8) 0.095(12) -0.023(7) 0.024(10) -0.009(7)
C46 0.117(17) 0.066(10) 0.071(11) -0.036(9) 0.036(11) 0.033(9)
C47 0.060(17) 0.035(9) 0.034(9) 0.006(12) 0.014(11) 0.014(7)
C51 0.080(18) 0.062(15) 0.077(16) 0.001(13) 0.030(15) 0.010(12)
C52 0.057(12) 0.054(12) 0.032(12) 0.020(9) 0.018(10) 0.012(8)
C53 0.05(2) 0.07(2) 0.06(2) 0.02(2) 0.04(2) 0.05(2)
C54 0.05(2) 0.07(2) 0.034(15) 0.025(16) 0.011(12) 0.007(12)
C55 0.058(17) 0.043(14) 0.070(15) 0.006(14) 0.036(14) 0.002(13)
C56 0.071(18) 0.063(14) 0.077(17) 0.019(13) 0.047(15) 0.022(13)
C57 0.038(14) 0.033(14) 0.033(15) 0.000(8) 0.013(10) 0.006(8)
C61 0.049(8) 0.099(12) 0.065(10) 0.029(9) 0.020(8) 0.021(9)
C62 0.094(7) 0.103(7) 0.084(7) 0.074(6) 0.033(6) 0.020(6)
C63 0.137(9) 0.111(8) 0.074(6) 0.093(7) 0.061(7) 0.043(6)
C64 0.104(7) 0.106(7) 0.061(5) 0.072(6) 0.042(5) 0.037(5)

loop_
_atom_type_symbol
_atom_type_description
_atom_type_scat_dispersion_real
_atom_type_scat_dispersion_imag
_atom_type_scat_source
C C 0.0033 0.0016 'International Tables Vol C Tables 4.2.6.8 and 6.1.1.4'
H H 0.0000 0.0000 'International Tables Vol C Tables 4.2.6.8 and 6.1.1.4'
N N 0.0061 0.0033 'International Tables Vol C Tables 4.2.6.8 and 6.1.1.4'
O O 0.0106 0.0060 'International Tables Vol C Tables 4.2.6.8 and 6.1.1.4'
Ti Ti 0.2776 0.4457 'International Tables Vol C Tables 4.2.6.8 and 6.1.1.4'

loop_
_geom_angle_atom_site_label_1
_geom_angle_atom_site_label_2
_geom_angle_atom_site_label_3
_geom_angle_site_symmetry_1
_geom_angle_site_symmetry_3
_geom_angle
O1 Ti1 O2 . . 168.10(15)
O1 Ti1 O4 . . 90.78(15)
O2 Ti1 O4 . . 90.01(16)
O1 Ti1 O3 . . 92.34(17)
O2 Ti1 O3 . . 89.53(17)
O4 Ti1 O3 . . 167.03(15)
O1 Ti1 N2 . . 95.28(15)
O2 Ti1 N2 . . 96.62(15)
O4 Ti1 N2 . . 85.06(15)
O3 Ti1 N2 . . 82.12(15)
O1 Ti1 N1 . . 83.29(14)
O2 Ti1 N1 . . 84.82(15)
O4 Ti1 N1 . . 96.52(15)
O3 Ti1 N1 . . 96.34(15)
N2 Ti1 N1 . . 177.87(15)
C10 N1 C9 . . 109.4(4)
C10 N1 C11 . . 109.9(4)
C9 N1 C11 . . 106.6(3)
C10 N1 Ti1 . . 112.1(3)
C9 N1 Ti1 . . 109.4(3)
C11 N1 Ti1 . . 109.4(3)
C29 N2 C28 . . 110.0(4)
C29 N2 C30 . . 108.6(4)
C28 N2 C30 . . 106.5(4)
C29 N2 Ti1 . . 111.4(3)
C28 N2 Ti1 . . 109.1(3)
C30 N2 Ti1 . . 111.1(3)
C1 O1 Ti1 . . 142.9(3)
C19 O2 Ti1 . . 136.5(3)
C20 O3 Ti1 . . 141.8(3)
C38 O4 Ti1 . . 132.7(3)
O1 C1 C8 . . 119.2(4)
O1 C1 C2 . . 120.2(4)
C8 C1 C2 . . 120.6(4)
C4 C2 C1 . . 117.9(5)
C4 C2 C3 . . 122.8(5)
C1 C2 C3 . . 119.3(5)
C5 C4 C2 . . 123.0(5)
C5 C4 H4 . . 118.5
C2 C4 H4 . . 118.5
C4 C5 C7 . . 117.4(4)
C4 C5 C6 . . 121.6(5)
C7 C5 C6 . . 121.0(5)
C8 C7 C5 . . 121.8(5)
C8 C7 H7 . . 119.1
C5 C7 H7 . . 119.1
C7 C8 C1 . . 119.3(4)
C7 C8 C9 . . 121.1(4)
C1 C8 C9 . . 119.3(4)
N1 C9 C8 . . 115.6(4)
N1 C9 H9A . . 108.4
C8 C9 H9A . . 108.4
N1 C9 H9B . . 108.4
C8 C9 H9B . . 108.4
H9A C9 H9B . . 107.4
N1 C11 C12 . . 114.4(4)
N1 C11 H11A . . 108.7
C12 C11 H11A . . 108.7
N1 C11 H11B . . 108.7
C12 C11 H11B . . 108.7
H11A C11 H11B . . 107.6
C13 C12 C19 . . 119.5(5)
C13 C12 C11 . . 123.1(5)
C19 C12 C11 . . 117.1(4)
C12 C13 C14 . . 122.0(5)
C12 C13 H13 . . 119.0
C14 C13 H13 . . 119.0
C13 C14 C16 . . 117.1(5)
C13 C14 C15 . . 121.2(6)
C16 C14 C15 . . 121.7(5)
C17 C16 C14 . . 123.5(5)
C17 C16 H16 . . 118.3
C14 C16 H16 . . 118.3
C16 C17 C19 . . 117.2(5)
C16 C17 C18 . . 123.0(5)
C19 C17 C18 . . 119.8(5)
O2 C19 C12 . . 119.2(4)
O2 C19 C17 . . 120.1(5)
C12 C19 C17 . . 120.7(5)
O3 C20 C27 . . 120.6(4)
O3 C20 C21 . . 119.5(5)
C27 C20 C21 . . 120.0(5)
C23 C21 C20 . . 117.7(5)
C23 C21 C22 . . 122.2(5)
C20 C21 C22 . . 120.1(5)
C21 C23 C24 . . 123.2(5)
C21 C23 H23 . . 118.4
C24 C23 H23 . . 118.4
C26 C24 C23 . . 117.0(5)
C26 C24 C25 . . 121.9(5)
C23 C24 C25 . . 121.1(5)
C27 C26 C24 . . 121.8(5)
C27 C26 H26 . . 119.1
C24 C26 H26 . . 119.1
C26 C27 C20 . . 120.3(5)
C26 C27 C28 . . 120.5(5)
C20 C27 C28 . . 119.2(4)
N2 C28 C27 . . 114.9(4)
N2 C28 H28A . . 108.6
C27 C28 H28A . . 108.6
N2 C28 H28B . . 108.6
C27 C28 H28B . . 108.6
H28A C28 H28B . . 107.5
C31 C30 N2 . . 114.1(4)
C31 C30 H30A . . 108.7
N2 C30 H30A . . 108.7
C31 C30 H30B . . 108.7
N2 C30 H30B . . 108.7
H30A C30 H30B . . 107.6
C32 C31 C38 . . 119.9(5)
C32 C31 C30 . . 122.7(5)
C38 C31 C30 . . 117.4(4)
C31 C32 C33 . . 120.9(5)
C31 C32 H32 . . 119.5
C33 C32 H32 . . 119.5
C35 C33 C32 . . 118.5(5)
C35 C33 C34 . . 120.5(5)
C32 C33 C34 . . 121.0(5)
C33 C35 C36 . . 122.9(5)
C33 C35 H35 . . 118.6
C36 C35 H35 . . 118.6
C35 C36 C38 . . 117.0(5)
C35 C36 C37 . . 122.2(5)
C38 C36 C37 . . 120.8(4)
O4 C38 C31 . . 118.3(4)
O4 C38 C36 . . 121.1(4)
C31 C38 C36 . . 120.7(4)
C47 C42 C43 . . 118.3(19)
C47 C42 C41 . . 120.4(15)
C43 C42 C41 . . 121.2(19)
C44 C43 C42 . . 118(3)
C44 C43 H43 . . 120.8
C42 C43 H43 . . 120.8
C43 C44 C45 . . 121.7(19)
C43 C44 H44 . . 119.2
C45 C44 H44 . . 119.2
C44 C45 C46 . . 122.3(15)
C44 C45 H45 . . 118.9
C46 C45 H45 . . 118.9
C45 C46 C47 . . 117.4(17)
C45 C46 H46 . . 121.3
C47 C46 H46 . . 121.3
C42 C47 C46 . . 121.5(18)
C42 C47 H47 . . 119.2
C46 C47 H47 . . 119.2
C52 C51 H51A . . 109.5
C52 C51 H51B . . 109.5
H51A C51 H51B . . 109.5
C52 C51 H51C . . 109.5
H51A C51 H51C . . 109.5
H51B C51 H51C . . 109.5
C57 C52 C53 . . 116(3)
C57 C52 C51 . . 127(3)
C53 C52 C51 . . 117(2)
C54 C53 C52 . . 118(3)
C54 C53 H53 . . 120.8
C52 C53 H53 . . 120.8
C53 C54 C55 . . 122(3)
C53 C54 H54 . . 119.1
C55 C54 H54 . . 119.1
C56 C55 C54 . . 119(3)
C56 C55 H55 . . 120.3
C54 C55 H55 . . 120.3
C57 C56 C55 . . 117(4)
C57 C56 H56 . . 121.5
C55 C56 H56 . . 121.5
C56 C57 C52 . . 128(5)
C56 C57 H57 . . 116.2
C52 C57 H57 . . 116.2
C62 C61 H61A . . 109.5
C62 C61 H61B . . 109.5
H61A C61 H61B . . 109.5
C62 C61 H61C . . 109.5
H61A C61 H61C . . 109.5
H61B C61 H61C . . 109.5
C61 C62 C64 . 2_665 127.7(14)
C61 C62 C63 . . 114.1(12)
C64 C62 C63 2_665 . 118.2(10)
C64 C63 C62 . . 119.4(9)
C64 C63 H63 . . 120.3
C62 C63 H63 . . 120.3
C63 C64 C62 . 2_665 122.4(10)
C63 C64 H64 . . 118.8
C62 C64 H64 2_665 . 118.8

loop_
_geom_bond_atom_site_label_1
_geom_bond_atom_site_label_2
_geom_bond_site_symmetry_2
_geom_bond_distance
Ti1 O1 . 1.873(3)
Ti1 O2 . 1.879(4)
Ti1 O4 . 1.882(3)
Ti1 O3 . 1.882(4)
Ti1 N2 . 2.254(4)
Ti1 N1 . 2.272(4)
N1 C10 . 1.482(6)
N1 C9 . 1.491(6)
N1 C11 . 1.494(6)
N2 C29 . 1.479(6)
N2 C28 . 1.488(6)
N2 C30 . 1.496(6)
O1 C1 . 1.337(6)
O2 C19 . 1.343(6)
O3 C20 . 1.334(6)
O4 C38 . 1.349(6)
C1 C8 . 1.398(7)
C1 C2 . 1.403(7)
C2 C4 . 1.394(7)
C2 C3 . 1.498(7)
C3 H3A . 0.9600
C3 H3B . 0.9600
C3 H3C . 0.9600
C4 C5 . 1.392(7)
C4 H4 . 0.9300
C5 C7 . 1.394(7)
C5 C6 . 1.509(7)
C6 H6A . 0.9600
C6 H6B . 0.9600
C6 H6C . 0.9600
C7 C8 . 1.389(7)
C7 H7 . 0.9300
C8 C9 . 1.504(6)
C9 H9A . 0.9700
C9 H9B . 0.9700
C10 H10A . 0.9600
C10 H10B . 0.9600
C10 H10C . 0.9600
C11 C12 . 1.502(7)
C11 H11A . 0.9700
C11 H11B . 0.9700
C12 C13 . 1.374(7)
C12 C19 . 1.393(7)
C13 C14 . 1.387(8)
C13 H13 . 0.9300
C14 C16 . 1.392(8)
C14 C15 . 1.508(8)
C15 H15A . 0.9600
C15 H15B . 0.9600
C15 H15C . 0.9600
C16 C17 . 1.385(8)
C16 H16 . 0.9300
C17 C19 . 1.407(7)
C17 C18 . 1.503(8)
C18 H18A . 0.9600
C18 H18B . 0.9600
C18 H18C . 0.9600
C20 C27 . 1.393(7)
C20 C21 . 1.409(7)
C21 C23 . 1.392(8)
C21 C22 . 1.485(8)
C22 H22A . 0.9600
C22 H22B . 0.9600
C22 H22C . 0.9600
C23 C24 . 1.401(8)
C23 H23 . 0.9300
C24 C26 . 1.386(7)
C24 C25 . 1.509(8)
C25 H25A . 0.9600
C25 H25B . 0.9600
C25 H25C . 0.9600
C26 C27 . 1.381(7)
C26 H26 . 0.9300
C27 C28 . 1.521(6)
C28 H28A . 0.9700
C28 H28B . 0.9700
C29 H29A . 0.9600
C29 H29B . 0.9600
C29 H29C . 0.9600
C30 C31 . 1.496(7)
C30 H30A . 0.9700
C30 H30B . 0.9700
C31 C32 . 1.372(7)
C31 C38 . 1.398(7)
C32 C33 . 1.394(7)
C32 H32 . 0.9300
C33 C35 . 1.375(8)
C33 C34 . 1.516(7)
C34 H34A . 0.9600
C34 H34B . 0.9600
C34 H34C . 0.9600
C35 C36 . 1.399(7)
C35 H35 . 0.9300
C36 C38 . 1.405(7)
C36 C37 . 1.499(7)
C37 H37A . 0.9600
C37 H37B . 0.9600
C37 H37C . 0.9600
C41 C42 . 1.523(18)
C41 H41A . 0.9600
C41 H41B . 0.9600
C41 H41C . 0.9600
C42 C47 . 1.35(2)
C42 C43 . 1.45(4)
C43 C44 . 1.34(4)
C43 H43 . 0.9300
C44 C45 . 1.35(2)
C44 H44 . 0.9300
C45 C46 . 1.36(2)
C45 H45 . 0.9300
C46 C47 . 1.40(2)
C46 H46 . 0.9300
C47 H47 . 0.9300
C51 C52 . 1.47(3)
C51 H51A . 0.9600
C51 H51B . 0.9600
C51 H51C . 0.9600
C52 C57 . 1.34(5)
C52 C53 . 1.41(3)
C53 C54 . 1.36(4)
C53 H53 . 0.9300
C54 C55 . 1.39(5)
C54 H54 . 0.9300
C55 C56 . 1.37(4)
C55 H55 . 0.9300
C56 C57 . 1.31(6)
C56 H56 . 0.9300
C57 H57 . 0.9300
C61 C62 . 1.292(17)
C61 H61A . 0.9600
C61 H61B . 0.9600
C61 H61C . 0.9600
C62 C64 2_665 1.399(12)
C62 C63 . 1.408(14)
C63 C64 . 1.334(13)
C63 H63 . 0.9300
C64 C62 2_665 1.399(12)
C64 H64 . 0.9300
